data_2019187
loop_
_publ_author_name
'Sridhar, Balasubramanian'
'Nanubolu, Jagadeesh Babu'
'Ravikumar, Krishnan'

_publ_section_title
;
 Solvent-mediated pseudo-quadruple hydrogen-bond motifs in three
 lamotrigine--carboxylic acid complexes
;
_journal_coeditor_code LG3120
_journal_issue 10
_journal_name_full 'Acta Crystallographica Section C'
_journal_page_first 1164
_journal_page_last 1169
_journal_paper_doi 10.1107/S0108270113023573
_journal_volume 69
_journal_year 2013
_chemical_formula_iupac 'C9 H8 Cl2 N5 + , C7 H3 N2 O7 - , C3 H7 N O'
_chemical_formula_moiety 'C9 H8 Cl2 N5 +, C7 H3 N2 O7 -, C3 H7 N O'
_chemical_formula_sum 'C19 H18 Cl2 N8 O8'
_chemical_formula_weight 557.31
_chemical_name_common
;
Lamotriginium 3,5-dinitro-2-hydroxybenzoate <i>N</i>,<i>N</i>-dimethylformamide
monosolvate
;
_chemical_name_systematic
;
3,5-Diamino-6-(2,3-dichlorophenyl)-1,2,4-triazin-2-ium
3,5-dinitro-2-hydroxybenzoate <i>N</i>,<i>N</i>-dimethylformamide monosolvate
;
_space_group_IT_number 2
_symmetry_cell_setting triclinic
_symmetry_space_group_name_Hall '-P 1'
_symmetry_space_group_name_H-M 'P -1'
_atom_sites_solution_hydrogens geom
_atom_sites_solution_primary direct
_atom_sites_solution_secondary difmap
_audit_creation_method SHELXL97
_cell_angle_alpha 81.8580(10)
_cell_angle_beta 71.8880(10)
_cell_angle_gamma 70.0090(10)
_cell_formula_units_Z 2
_cell_length_a 10.0227(5)
_cell_length_b 10.5507(5)
_cell_length_c 12.5359(6)
_cell_measurement_reflns_used 6413
_cell_measurement_temperature 294(2)
_cell_measurement_theta_max 28.15
_cell_measurement_theta_min 2.25
_cell_volume 1183.10(10)
_computing_cell_refinement 'SAINT (Bruker, 2001)'
_computing_data_collection 'SMART (Bruker, 2001)'
_computing_data_reduction 'SAINT (Bruker, 2001)'
_computing_molecular_graphics 'DIAMOND (Brandenburg & Putz, 2005)'
_computing_publication_material 'SHELXL97 (Sheldrick, 2008)'
_computing_structure_refinement 'SHELXL97 (Sheldrick, 2008)'
_computing_structure_solution 'SHELXS97 (Sheldrick, 2008)'
_diffrn_ambient_temperature 294(2)
_diffrn_measured_fraction_theta_full 0.997
_diffrn_measured_fraction_theta_max 0.962
_diffrn_measurement_device 'Bruker SMART APEX CCD area-detector'
_diffrn_measurement_device_type 'Bruker SMART APEX CCD area-detector'
_diffrn_measurement_method \w
_diffrn_radiation_monochromator graphite
_diffrn_radiation_source 'fine-focus sealed tube'
_diffrn_radiation_type MoK\a
_diffrn_radiation_wavelength 0.71073
_diffrn_reflns_av_R_equivalents 0.0194
_diffrn_reflns_av_sigmaI/netI 0.0220
_diffrn_reflns_limit_h_max 13
_diffrn_reflns_limit_h_min -12
_diffrn_reflns_limit_k_max 13
_diffrn_reflns_limit_k_min -13
_diffrn_reflns_limit_l_max 16
_diffrn_reflns_limit_l_min -16
_diffrn_reflns_number 13936
_diffrn_reflns_theta_full 25.00
_diffrn_reflns_theta_max 28.01
_diffrn_reflns_theta_min 1.71
_diffrn_standards_number 0
_exptl_absorpt_coefficient_mu 0.339
_exptl_absorpt_correction_T_max 0.97
_exptl_absorpt_correction_T_min 0.93
_exptl_absorpt_correction_type multi-scan
_exptl_absorpt_process_details '(SADABS; Bruker, 2001)'
_exptl_crystal_colour colourless
_exptl_crystal_density_diffrn 1.564
_exptl_crystal_density_method 'not measured'
_exptl_crystal_description plate
_exptl_crystal_F_000 572
_exptl_crystal_size_max 0.16
_exptl_crystal_size_mid 0.14
_exptl_crystal_size_min 0.08
_refine_diff_density_max 0.873
_refine_diff_density_min -0.372
_refine_ls_extinction_method none
_refine_ls_goodness_of_fit_ref 1.060
_refine_ls_hydrogen_treatment mixed
_refine_ls_matrix_type full
_refine_ls_number_parameters 359
_refine_ls_number_reflns 5512
_refine_ls_number_restraints 0
_refine_ls_restrained_S_all 1.060
_refine_ls_R_factor_all 0.0620
_refine_ls_R_factor_gt 0.0556
_refine_ls_shift/su_max 0.000
_refine_ls_shift/su_mean 0.000
_refine_ls_structure_factor_coef Fsqd
_refine_ls_weighting_details 'calc w = 1/[\s^2^(Fo^2^)+(0.0912P)^2^+0.4027P] where P=(Fo^2^+2Fc^2^)/3'
_refine_ls_weighting_scheme calc
_refine_ls_wR_factor_gt 0.1595
_refine_ls_wR_factor_ref 0.1663
_reflns_number_gt 4695
_reflns_number_total 5512
_reflns_threshold_expression I>2\s(I)
_cod_data_source_file lg3120.cif
_cod_data_source_block III
_cod_database_code 2019187

loop_
_symmetry_equiv_pos_as_xyz
'x, y, z'
'-x, -y, -z'

loop_
_atom_site_type_symbol
_atom_site_label
_atom_site_fract_x
_atom_site_fract_y
_atom_site_fract_z
_atom_site_U_iso_or_equiv
_atom_site_adp_type
_atom_site_calc_flag
_atom_site_refinement_flags
_atom_site_occupancy
_atom_site_symmetry_multiplicity
C C1 0.32147(18) 0.0676(2) 0.15864(16) 0.0456(4) Uani d . 1 1
C C2 0.2720(2) 0.0235(2) 0.08348(16) 0.0478(4) Uani d . 1 1
C C3 0.2716(2) 0.0907(2) -0.02058(16) 0.0530(5) Uani d . 1 1
C C4 0.3232(2) 0.2000(2) -0.04979(19) 0.0599(5) Uani d . 1 1
H H4 0.3231 0.2449 -0.1192 0.072 Uiso calc R 1 1
C C5 0.3744(3) 0.2424(2) 0.0235(2) 0.0620(5) Uani d . 1 1
H H5 0.4106 0.3152 0.0019 0.074 Uiso calc R 1 1
C C6 0.3743(2) 0.1809(2) 0.12846(18) 0.0546(5) Uani d . 1 1
H H6 0.4076 0.2124 0.1778 0.066 Uiso calc R 1 1
C C7 0.32749(18) -0.00096(19) 0.26975(15) 0.0437(4) Uani d . 1 1
C C8 0.35065(19) -0.1088(2) 0.47353(16) 0.0451(4) Uani d . 1 1
C C9 0.19764(18) -0.00600(19) 0.36277(15) 0.0419(4) Uani d . 1 1
N N1 0.45757(16) -0.04766(18) 0.28557(14) 0.0485(4) Uani d . 1 1
N N2 0.46764(17) -0.10148(19) 0.38696(14) 0.0484(4) Uani d . 1 1
H H2N 0.546(3) -0.128(3) 0.395(2) 0.055(6) Uiso d . 1 1
N N3 0.3738(2) -0.1646(2) 0.56909(16) 0.0608(5) Uani d . 1 1
H H3N 0.472(3) -0.199(3) 0.578(2) 0.078(8) Uiso d . 1 1
H H4N 0.300(3) -0.168(3) 0.625(2) 0.059(7) Uiso d . 1 1
N N4 0.21293(15) -0.06014(17) 0.46196(13) 0.0455(4) Uani d . 1 1
N N5 0.06415(17) 0.0461(2) 0.35095(16) 0.0506(4) Uani d . 1 1
H H5N -0.005(3) 0.039(3) 0.404(2) 0.058(7) Uiso d . 1 1
H H6N 0.047(3) 0.080(2) 0.292(2) 0.053(6) Uiso d . 1 1
Cl Cl1 0.21436(7) -0.11640(6) 0.11854(5) 0.06715(19) Uani d . 1 1
Cl Cl2 0.20376(7) 0.04045(8) -0.11170(5) 0.0756(2) Uani d . 1 1
C C10 0.7667(2) -0.2492(2) 0.50288(18) 0.0498(4) Uani d . 1 1
C C11 0.9250(2) -0.31133(18) 0.50556(17) 0.0455(4) Uani d . 1 1
C C12 1.0400(2) -0.31938(19) 0.40500(18) 0.0480(4) Uani d . 1 1
C C13 1.1856(2) -0.3784(2) 0.4123(2) 0.0565(5) Uani d . 1 1
C C14 1.2174(3) -0.4273(2) 0.5117(2) 0.0649(6) Uani d . 1 1
H H14 1.3149 -0.4641 0.5144 0.078 Uiso calc R 1 1
C C15 1.1020(3) -0.4207(2) 0.6073(2) 0.0613(6) Uani d . 1 1
C C16 0.9556(2) -0.3632(2) 0.60573(19) 0.0536(5) Uani d . 1 1
H H16 0.8791 -0.3597 0.6715 0.064 Uiso calc R 1 1
N N6 1.3083(2) -0.3908(2) 0.3079(2) 0.0767(6) Uani d . 1 1
N N7 1.1328(4) -0.4783(3) 0.7140(3) 0.0868(8) Uani d . 1 1
O O1 0.74807(16) -0.20284(19) 0.40748(14) 0.0638(4) Uani d . 1 1
H H1O 0.8287 -0.2096 0.3616 0.096 Uiso calc PR 0.45(5) 1
O O2 0.66642(17) -0.24697(19) 0.58995(14) 0.0690(5) Uani d . 1 1
O O3 1.01384(17) -0.27131(19) 0.30756(14) 0.0644(4) Uani d . 1 1
H H3O 0.9244 -0.2371 0.3171 0.097 Uiso calc PR 0.55(5) 1
O O4 1.3031(2) -0.4378(3) 0.2290(2) 0.0954(7) Uani d . 1 1
O O5 1.4099(2) -0.3539(3) 0.3108(3) 0.1306(11) Uani d . 1 1
O O6 1.2619(3) -0.5346(3) 0.7116(3) 0.1258(10) Uani d . 1 1
O O7 1.0297(4) -0.4646(3) 0.7976(2) 0.1145(10) Uani d . 1 1
C C17 -0.1027(2) 0.2420(3) 0.13863(19) 0.0624(6) Uani d . 1 1
H H17 -0.0026 0.2263 0.1025 0.075 Uiso calc R 1 1
C C18 -0.3508(3) 0.3564(4) 0.1359(3) 0.0978(10) Uani d . 1 1
H H18A -0.3889 0.4457 0.1639 0.147 Uiso calc R 1 1
H H18B -0.3710 0.2930 0.1967 0.147 Uiso calc R 1 1
H H18C -0.3976 0.3531 0.0805 0.147 Uiso calc R 1 1
C C19 -0.1384(4) 0.3904(3) -0.0197(3) 0.0927(9) Uani d . 1 1
H H19A -0.0331 0.3498 -0.0462 0.139 Uiso calc R 1 1
H H19B -0.1612 0.4844 -0.0081 0.139 Uiso calc R 1 1
H H19C -0.1833 0.3813 -0.0744 0.139 Uiso calc R 1 1
N N8 -0.1959(2) 0.32295(19) 0.08637(15) 0.0588(4) Uani d . 1 1
O O8 -0.13443(18) 0.1846(2) 0.23094(13) 0.0686(4) Uani d . 1 1

loop_
_atom_site_aniso_label
_atom_site_aniso_U_11
_atom_site_aniso_U_22
_atom_site_aniso_U_33
_atom_site_aniso_U_12
_atom_site_aniso_U_13
_atom_site_aniso_U_23
C1 0.0309(8) 0.0541(10) 0.0461(9) -0.0088(7) -0.0072(7) -0.0040(8)
C2 0.0356(8) 0.0567(10) 0.0462(10) -0.0131(7) -0.0042(7) -0.0064(8)
C3 0.0371(9) 0.0697(12) 0.0431(9) -0.0091(8) -0.0062(7) -0.0055(9)
C4 0.0473(11) 0.0702(13) 0.0520(11) -0.0098(9) -0.0113(9) 0.0012(10)
C5 0.0569(12) 0.0592(12) 0.0684(14) -0.0220(10) -0.0156(10) 0.0063(10)
C6 0.0456(10) 0.0598(11) 0.0520(11) -0.0118(9) -0.0125(8) 0.0026(9)
C7 0.0318(8) 0.0542(10) 0.0421(9) -0.0114(7) -0.0072(7) -0.0053(7)
C8 0.0312(8) 0.0563(10) 0.0452(9) -0.0109(7) -0.0099(7) -0.0037(7)
C9 0.0302(7) 0.0511(9) 0.0425(9) -0.0112(7) -0.0075(6) -0.0068(7)
N1 0.0315(7) 0.0628(10) 0.0457(8) -0.0116(6) -0.0072(6) -0.0013(7)
N2 0.0268(7) 0.0684(10) 0.0458(8) -0.0106(7) -0.0102(6) -0.0001(7)
N3 0.0352(8) 0.0928(14) 0.0469(9) -0.0153(8) -0.0110(7) 0.0071(9)
N4 0.0291(7) 0.0621(9) 0.0419(8) -0.0123(6) -0.0077(6) -0.0023(7)
N5 0.0301(7) 0.0744(11) 0.0416(9) -0.0106(7) -0.0093(7) -0.0011(8)
Cl1 0.0772(4) 0.0768(4) 0.0587(3) -0.0413(3) -0.0147(3) -0.0056(3)
Cl2 0.0708(4) 0.1147(5) 0.0507(3) -0.0370(4) -0.0190(3) -0.0087(3)
C10 0.0380(9) 0.0512(10) 0.0598(11) -0.0071(7) -0.0178(8) -0.0100(8)
C11 0.0404(9) 0.0419(9) 0.0587(11) -0.0099(7) -0.0219(8) -0.0061(8)
C12 0.0376(9) 0.0452(9) 0.0645(12) -0.0116(7) -0.0204(8) -0.0030(8)
C13 0.0374(9) 0.0517(10) 0.0834(15) -0.0100(8) -0.0225(9) -0.0093(10)
C14 0.0497(12) 0.0532(11) 0.1059(19) -0.0087(9) -0.0457(13) -0.0128(11)
C15 0.0691(14) 0.0515(11) 0.0807(15) -0.0152(10) -0.0490(13) -0.0041(10)
C16 0.0569(11) 0.0507(10) 0.0625(12) -0.0158(9) -0.0291(10) -0.0065(9)
N6 0.0354(9) 0.0781(14) 0.1083(19) -0.0086(9) -0.0143(10) -0.0152(13)
N7 0.113(2) 0.0758(14) 0.107(2) -0.0322(14) -0.0817(19) 0.0081(14)
O1 0.0370(7) 0.0848(11) 0.0636(9) -0.0092(7) -0.0214(7) 0.0069(8)
O2 0.0426(8) 0.0944(12) 0.0589(9) -0.0073(8) -0.0120(7) -0.0101(8)
O3 0.0435(8) 0.0793(11) 0.0644(9) -0.0150(7) -0.0163(7) 0.0075(8)
O4 0.0571(11) 0.1274(19) 0.0874(14) -0.0117(11) -0.0130(10) -0.0202(13)
O5 0.0510(11) 0.162(3) 0.180(3) -0.0473(14) 0.0036(14) -0.060(2)
O6 0.126(2) 0.129(2) 0.138(2) 0.0029(16) -0.1046(19) -0.0101(17)
O7 0.143(2) 0.157(2) 0.0879(16) -0.087(2) -0.0713(17) 0.0403(17)
C17 0.0451(10) 0.0726(14) 0.0556(12) -0.0064(10) -0.0073(9) -0.0059(10)
C18 0.0559(15) 0.125(3) 0.116(3) -0.0159(16) -0.0430(17) -0.007(2)
C19 0.120(3) 0.0789(18) 0.0688(17) -0.0233(17) -0.0283(17) 0.0113(14)
N8 0.0602(10) 0.0603(10) 0.0536(10) -0.0103(8) -0.0217(8) -0.0037(8)
O8 0.0550(9) 0.0935(12) 0.0511(8) -0.0195(8) -0.0164(7) 0.0095(8)

loop_
_atom_type_symbol
_atom_type_description
_atom_type_scat_dispersion_real
_atom_type_scat_dispersion_imag
_atom_type_scat_source
C C 0.0033 0.0016 'International Tables Vol C Tables 4.2.6.8 and 6.1.1.4'
H H 0.0000 0.0000 'International Tables Vol C Tables 4.2.6.8 and 6.1.1.4'
N N 0.0061 0.0033 'International Tables Vol C Tables 4.2.6.8 and 6.1.1.4'
O O 0.0106 0.0060 'International Tables Vol C Tables 4.2.6.8 and 6.1.1.4'
Cl Cl 0.1484 0.1585 'International Tables Vol C Tables 4.2.6.8 and 6.1.1.4'

loop_
_geom_angle_atom_site_label_1
_geom_angle_atom_site_label_2
_geom_angle_atom_site_label_3
_geom_angle
C2 C1 C6 119.73(18)
C2 C1 C7 123.00(18)
C6 C1 C7 117.24(17)
C1 C2 C3 120.33(19)
C1 C2 Cl1 119.45(15)
C3 C2 Cl1 120.20(16)
C4 C3 C2 119.9(2)
C4 C3 Cl2 119.66(17)
C2 C3 Cl2 120.46(17)
C5 C4 C3 120.0(2)
C5 C4 H4 120.0
C3 C4 H4 120.0
C4 C5 C6 122.3(2)
C4 C5 H5 118.8
C6 C5 H5 118.8
C5 C6 C1 117.8(2)
C5 C6 H6 121.1
C1 C6 H6 121.1
N1 C7 C9 119.54(17)
N1 C7 C1 115.57(15)
C9 C7 C1 124.57(15)
N3 C8 N2 118.58(17)
N3 C8 N4 120.84(17)
N2 C8 N4 120.59(17)
N5 C9 N4 118.57(16)
N5 C9 C7 120.99(17)
N4 C9 C7 120.41(15)
C7 N1 N2 117.94(15)
N1 N2 C8 123.83(16)
N1 N2 H2N 116.6(19)
C8 N2 H2N 119.6(19)
C8 N3 H3N 121.4(17)
C8 N3 H4N 118.8(17)
H3N N3 H4N 120(2)
C9 N4 C8 117.67(15)
C9 N5 H5N 118.2(18)
C9 N5 H6N 123.5(17)
H5N N5 H6N 118(2)
O2 C10 O1 124.92(18)
O2 C10 C11 119.42(18)
O1 C10 C11 115.66(18)
C16 C11 C12 120.84(18)
C16 C11 C10 119.61(19)
C12 C11 C10 119.52(17)
O3 C12 C13 120.70(19)
O3 C12 C11 122.13(16)
C13 C12 C11 117.15(19)
C14 C13 C12 122.5(2)
C14 C13 N6 119.08(19)
C12 C13 N6 118.4(2)
C13 C14 C15 118.44(19)
C13 C14 H14 120.8
C15 C14 H14 120.8
C14 C15 C16 121.8(2)
C14 C15 N7 119.6(2)
C16 C15 N7 118.6(3)
C11 C16 C15 119.2(2)
C11 C16 H16 120.4
C15 C16 H16 120.4
O4 N6 O5 125.0(3)
O4 N6 C13 118.6(2)
O5 N6 C13 116.4(3)
O7 N7 O6 124.8(3)
O7 N7 C15 118.1(3)
O6 N7 C15 117.1(3)
C10 O1 H1O 109.5
C12 O3 H3O 109.5
O8 C17 N8 126.4(2)
O8 C17 H17 116.8
N8 C17 H17 116.8
N8 C18 H18A 109.5
N8 C18 H18B 109.5
H18A C18 H18B 109.5
N8 C18 H18C 109.5
H18A C18 H18C 109.5
H18B C18 H18C 109.5
N8 C19 H19A 109.5
N8 C19 H19B 109.5
H19A C19 H19B 109.5
N8 C19 H19C 109.5
H19A C19 H19C 109.5
H19B C19 H19C 109.5
C17 N8 C18 121.1(2)
C17 N8 C19 118.9(2)
C18 N8 C19 119.7(2)

loop_
_geom_bond_atom_site_label_1
_geom_bond_atom_site_label_2
_geom_bond_distance
C1 C2 1.386(3)
C1 C6 1.426(3)
C1 C7 1.485(3)
C2 C3 1.394(3)
C2 Cl1 1.717(2)
C3 C4 1.379(3)
C3 Cl2 1.717(2)
C4 C5 1.370(3)
C4 H4 0.9300
C5 C6 1.382(3)
C5 H5 0.9300
C6 H6 0.9300
C7 N1 1.294(2)
C7 C9 1.464(2)
C8 N3 1.309(3)
C8 N2 1.344(2)
C8 N4 1.345(2)
C9 N5 1.308(2)
C9 N4 1.324(2)
N1 N2 1.336(2)
N2 H2N 0.77(3)
N3 H3N 0.96(3)
N3 H4N 0.85(3)
N5 H5N 0.82(3)
N5 H6N 0.81(3)
C10 O2 1.229(3)
C10 O1 1.271(3)
C10 C11 1.505(2)
C11 C16 1.379(3)
C11 C12 1.409(3)
C12 O3 1.323(3)
C12 C13 1.404(3)
C13 C14 1.368(4)
C13 N6 1.476(3)
C14 C15 1.373(4)
C14 H14 0.9300
C15 C16 1.388(3)
C15 N7 1.467(3)
C16 H16 0.9300
N6 O4 1.190(3)
N6 O5 1.219(3)
N7 O7 1.206(4)
N7 O6 1.218(4)
O1 H1O 0.8200
O3 H3O 0.8200
C17 O8 1.229(3)
C17 N8 1.306(3)
C17 H17 0.9300
C18 N8 1.418(4)
C18 H18A 0.9600
C18 H18B 0.9600
C18 H18C 0.9600
C19 N8 1.464(4)
C19 H19A 0.9600
C19 H19B 0.9600
C19 H19C 0.9600

loop_
_geom_hbond_atom_site_label_D
_geom_hbond_atom_site_label_H
_geom_hbond_atom_site_label_A
_geom_hbond_site_symmetry_A
_geom_hbond_distance_DH
_geom_hbond_distance_HA
_geom_hbond_distance_DA
_geom_hbond_angle_DHA
N2 H2N O1 . 0.77(3) 1.96(3) 2.725(2) 176(3)
N3 H3N O2 . 0.96(3) 1.89(3) 2.845(2) 174(3)
N3 H4N O8 2_556 0.85(3) 2.07(3) 2.922(2) 174(2)
N5 H5N N4 2_556 0.82(3) 2.19(3) 3.000(2) 169(2)
N5 H6N O8 . 0.81(3) 2.09(3) 2.759(2) 139(2)
O1 H1O O3 . 0.82 1.69 2.460(2) 157
O3 H3O O1 . 0.82 1.72 2.460(2) 148

loop_
_geom_torsion_atom_site_label_1
_geom_torsion_atom_site_label_2
_geom_torsion_atom_site_label_3
_geom_torsion_atom_site_label_4
_geom_torsion
C6 C1 C2 C3 -1.0(3)
C7 C1 C2 C3 -178.80(16)
C6 C1 C2 Cl1 177.84(14)
C7 C1 C2 Cl1 0.1(2)
C1 C2 C3 C4 1.3(3)
Cl1 C2 C3 C4 -177.60(16)
C1 C2 C3 Cl2 -177.48(14)
Cl1 C2 C3 Cl2 3.7(2)
C2 C3 C4 C5 -0.1(3)
Cl2 C3 C4 C5 178.61(17)
C3 C4 C5 C6 -1.2(3)
C4 C5 C6 C1 1.4(3)
C2 C1 C6 C5 -0.3(3)
C7 C1 C6 C5 177.62(18)
C2 C1 C7 N1 119.4(2)
C6 C1 C7 N1 -58.5(2)
C2 C1 C7 C9 -67.1(3)
C6 C1 C7 C9 115.1(2)
N1 C7 C9 N5 176.76(19)
C1 C7 C9 N5 3.4(3)
N1 C7 C9 N4 -1.2(3)
C1 C7 C9 N4 -174.58(18)
C9 C7 N1 N2 1.3(3)
C1 C7 N1 N2 175.22(17)
C7 N1 N2 C8 -0.6(3)
N3 C8 N2 N1 179.6(2)
N4 C8 N2 N1 -0.3(3)
N5 C9 N4 C8 -177.68(18)
C7 C9 N4 C8 0.4(3)
N3 C8 N4 C9 -179.5(2)
N2 C8 N4 C9 0.3(3)
O2 C10 C11 C16 -0.9(3)
O1 C10 C11 C16 179.50(18)
O2 C10 C11 C12 177.19(19)
O1 C10 C11 C12 -2.4(3)
C16 C11 C12 O3 179.52(18)
C10 C11 C12 O3 1.4(3)
C16 C11 C12 C13 -1.9(3)
C10 C11 C12 C13 -179.95(17)
O3 C12 C13 C14 178.9(2)
C11 C12 C13 C14 0.3(3)
O3 C12 C13 N6 -2.6(3)
C11 C12 C13 N6 178.74(18)
C12 C13 C14 C15 1.4(3)
N6 C13 C14 C15 -177.0(2)
C13 C14 C15 C16 -1.6(3)
C13 C14 C15 N7 177.0(2)
C12 C11 C16 C15 1.7(3)
C10 C11 C16 C15 179.81(18)
C14 C15 C16 C11 0.0(3)
N7 C15 C16 C11 -178.59(19)
C14 C13 N6 O4 129.4(3)
C12 C13 N6 O4 -49.1(3)
C14 C13 N6 O5 -49.1(4)
C12 C13 N6 O5 132.4(3)
C14 C15 N7 O7 176.0(3)
C16 C15 N7 O7 -5.3(4)
C14 C15 N7 O6 -2.6(4)
C16 C15 N7 O6 176.1(2)
O8 C17 N8 C18 1.8(4)
O8 C17 N8 C19 175.6(3)
